data_1514788
loop_
_publ_author_name
'Williams, Valerie A.'
'Hulley, Elliott B.'
'Wolczanski, Peter T.'
'Lancaster, Kyle M.'
'Lobkovsky, Emil B.'

_publ_section_title
;
 Exploring the limits of redox non-innocence: pseudo square planar
 [{\k4-Me2C(CH2N&#xE001;CHpy)2}Ni]n (n = 2+, 1+, 0, &#x2212;1, &#x2212;2)
 favor Ni(ii)
;
_journal_issue 9
_journal_name_full 'Chemical Science'
_journal_page_first 3636
_journal_paper_doi 10.1039/c3sc50743b
_journal_volume 4
_journal_year 2013
_chemical_formula_moiety 'C34 H34 N8 Ni, 2(C18 H36 K N2 O6)'
_chemical_formula_sum 'C70 H106 K2 N12 Ni O12'
_chemical_formula_weight 1444.58
_chemical_name_systematic
;
?
;
_space_group_IT_number 15
_symmetry_cell_setting monoclinic
_symmetry_space_group_name_Hall '-C 2yc'
_symmetry_space_group_name_H-M 'C 1 2/c 1'
_atom_sites_solution_hydrogens mixed
_atom_sites_solution_primary direct
_atom_sites_solution_secondary difmap
_audit_creation_method SHELXL-97
_cell_angle_alpha 90.00
_cell_angle_beta 100.903(4)
_cell_angle_gamma 90.00
_cell_formula_units_Z 4
_cell_length_a 34.460(7)
_cell_length_b 10.852(5)
_cell_length_c 23.144(4)
_cell_measurement_reflns_used 467
_cell_measurement_temperature 243(2)
_cell_measurement_theta_max 20.35
_cell_measurement_theta_min 4.33
_cell_volume 8499(5)
_computing_cell_refinement 'Bruker SAINT+'
_computing_data_collection 'Bruker APEX2'
_computing_data_reduction 'Bruker SAINT+'
_computing_molecular_graphics 'Bruker SHELXTL'
_computing_publication_material 'Bruker SHELXTL'
_computing_structure_refinement 'SHELXL-97 (Sheldrick, 1997)'
_computing_structure_solution 'SHELXS-97 (Sheldrick, 1990)'
_diffrn_ambient_temperature 243(2)
_diffrn_measured_fraction_theta_full 0.998
_diffrn_measured_fraction_theta_max 0.998
_diffrn_measurement_device_type 'Bruker X8 APEX II diffractometer'
_diffrn_measurement_method 'phi and omega scans'
_diffrn_radiation_monochromator graphite
_diffrn_radiation_source 'fine-focus sealed tube'
_diffrn_radiation_type MoK\a
_diffrn_radiation_wavelength 0.71073
_diffrn_reflns_av_R_equivalents 0.0455
_diffrn_reflns_av_sigmaI/netI 0.0495
_diffrn_reflns_limit_h_max 37
_diffrn_reflns_limit_h_min -38
_diffrn_reflns_limit_k_max 12
_diffrn_reflns_limit_k_min -10
_diffrn_reflns_limit_l_max 25
_diffrn_reflns_limit_l_min -25
_diffrn_reflns_number 24183
_diffrn_reflns_theta_full 23.26
_diffrn_reflns_theta_max 23.26
_diffrn_reflns_theta_min 1.20
_diffrn_standards_number 0
_exptl_absorpt_coefficient_mu 0.384
_exptl_absorpt_correction_T_max 0.9886
_exptl_absorpt_correction_T_min 0.9271
_exptl_absorpt_correction_type multi-scan
_exptl_absorpt_process_details SADABS
_exptl_crystal_colour black
_exptl_crystal_density_diffrn 1.129
_exptl_crystal_density_method 'not measured'
_exptl_crystal_description rombus
_exptl_crystal_F_000 3088
_exptl_crystal_size_max 0.20
_exptl_crystal_size_mid 0.10
_exptl_crystal_size_min 0.03
_platon_squeeze_details
;
;
_refine_diff_density_max 0.202
_refine_diff_density_min -0.214
_refine_diff_density_rms 0.040
_refine_ls_extinction_method none
_refine_ls_goodness_of_fit_ref 0.989
_refine_ls_hydrogen_treatment mixed
_refine_ls_matrix_type full
_refine_ls_number_parameters 506
_refine_ls_number_reflns 6091
_refine_ls_number_restraints 0
_refine_ls_restrained_S_all 0.989
_refine_ls_R_factor_all 0.0676
_refine_ls_R_factor_gt 0.0413
_refine_ls_shift/su_max 0.001
_refine_ls_shift/su_mean 0.000
_refine_ls_structure_factor_coef Fsqd
_refine_ls_weighting_details 'calc w=1/[\s^2^(Fo^2^)+(0.0549P)^2^+0.0000P] where P=(Fo^2^+2Fc^2^)/3'
_refine_ls_weighting_scheme calc
_refine_ls_wR_factor_gt 0.0942
_refine_ls_wR_factor_ref 0.1028
_reflns_number_gt 4267
_reflns_number_total 6091
_reflns_threshold_expression >2sigma(I)
_cod_data_source_file c3sc50743b.txt
_cod_data_source_block vw17
_cod_depositor_comments
;
The following automatic conversions were performed:

'_symmetry_cell_setting' value 'Monoclinic' changed to 'monoclinic'
according to
/usr/data/users/saulius/automatic-downloads/retrospective/RSC/lib/dictionaries/cif_core.dic
dictionary named 'cif_core.dic' version 2.4.2 from 2011-04-26.

Automatic conversion script
Id: cif_fix_values 2281 2013-09-26 08:29:07Z andrius 
;
_cod_original_cell_volume 8499(4)
_cod_original_sg_symbol_H-M C2/c
_cod_database_code 1514788

loop_
_symmetry_equiv_pos_as_xyz
'x, y, z'
'-x, y, -z+1/2'
'x+1/2, y+1/2, z'
'-x+1/2, y+1/2, -z+1/2'
'-x, -y, -z'
'x, -y, z-1/2'
'-x+1/2, -y+1/2, -z'
'x+1/2, -y+1/2, z-1/2'

loop_
_atom_site_label
_atom_site_type_symbol
_atom_site_fract_x
_atom_site_fract_y
_atom_site_fract_z
_atom_site_U_iso_or_equiv
_atom_site_adp_type
_atom_site_occupancy
_atom_site_symmetry_multiplicity
_atom_site_calc_flag
_atom_site_refinement_flags
Ni1 Ni 0.0000 0.48881(4) 0.2500 0.03943(16) Uani 1 2 d S
N1 N 0.04420(6) 0.60055(18) 0.26787(9) 0.0379(5) Uani 1 1 d .
N2 N 0.03973(6) 0.38234(18) 0.23052(9) 0.0402(5) Uani 1 1 d .
N3 N 0.14259(6) 0.37885(18) 0.22281(9) 0.0378(5) Uani 1 1 d .
N4 N 0.23339(6) 0.2778(2) 0.18117(10) 0.0478(6) Uani 1 1 d .
C1 C 0.04479(9) 0.7193(3) 0.28663(12) 0.0470(7) Uani 1 1 d .
C2 C 0.07639(9) 0.7954(3) 0.29159(13) 0.0535(8) Uani 1 1 d .
C3 C 0.11148(9) 0.7519(3) 0.27675(13) 0.0522(8) Uani 1 1 d .
C4 C 0.11266(8) 0.6321(3) 0.25814(11) 0.0416(7) Uani 1 1 d .
C5 C 0.07930(7) 0.5570(2) 0.25358(10) 0.0350(6) Uani 1 1 d .
C6 C 0.07644(7) 0.4306(2) 0.23578(10) 0.0351(6) Uani 1 1 d .
C7 C 0.04384(8) 0.2484(3) 0.22277(16) 0.0496(8) Uani 1 1 d .
C8 C 0.08314(7) 0.2280(2) 0.20069(13) 0.0448(7) Uani 1 1 d .
C9 C 0.10537(7) 0.3470(2) 0.22194(11) 0.0364(6) Uani 1 1 d .
C10 C 0.16949(7) 0.3092(3) 0.20356(12) 0.0407(7) Uani 1 1 d .
C11 C 0.20865(7) 0.3519(2) 0.20551(11) 0.0373(6) Uani 1 1 d .
C12 C 0.26993(9) 0.3190(3) 0.18108(14) 0.0532(8) Uani 1 1 d .
C13 C 0.28489(9) 0.4298(3) 0.20312(13) 0.0521(8) Uani 1 1 d .
C14 C 0.26028(8) 0.5048(3) 0.22933(12) 0.0448(7) Uani 1 1 d .
C15 C 0.22275(8) 0.4661(2) 0.23097(11) 0.0382(7) Uani 1 1 d .
C16 C 0.07518(13) 0.2242(4) 0.13370(17) 0.0682(10) Uani 1 1 d .
C17 C 0.10241(12) 0.1085(3) 0.2269(2) 0.0713(11) Uani 1 1 d .
K1 K 0.150376(17) 0.21315(5) 0.48177(2) 0.04405(19) Uani 1 1 d .
O1 O 0.20922(6) 0.10694(19) 0.43019(9) 0.0631(6) Uani 1 1 d .
O2 O 0.19006(6) 0.36075(18) 0.40972(8) 0.0592(5) Uani 1 1 d .
O3 O 0.13938(5) 0.38757(18) 0.56629(8) 0.0585(5) Uani 1 1 d .
O4 O 0.18194(5) 0.17218(19) 0.60145(8) 0.0597(5) Uani 1 1 d .
O5 O 0.09946(6) 0.00738(19) 0.46722(12) 0.0845(8) Uani 1 1 d .
O6 O 0.07440(6) 0.2333(2) 0.41217(10) 0.0770(7) Uani 1 1 d .
N5 N 0.18206(8) -0.0372(2) 0.52048(13) 0.0667(7) Uani 1 1 d .
N6 N 0.11809(7) 0.4611(2) 0.44313(11) 0.0566(6) Uani 1 1 d .
C18 C 0.20625(11) -0.0832(3) 0.47874(18) 0.0872(12) Uani 1 1 d .
H18A H 0.1886 -0.1156 0.4439 0.105 Uiso 1 1 calc R
H18B H 0.2225 -0.1519 0.4972 0.105 Uiso 1 1 calc R
C19 C 0.23259(10) 0.0106(3) 0.45954(17) 0.0776(10) Uani 1 1 d .
H19A H 0.2508 0.0433 0.4938 0.093 Uiso 1 1 calc R
H19B H 0.2483 -0.0272 0.4331 0.093 Uiso 1 1 calc R
C20 C 0.23202(10) 0.1911(3) 0.40265(15) 0.0730(10) Uani 1 1 d .
H20A H 0.2456 0.1461 0.3756 0.088 Uiso 1 1 calc R
H20B H 0.2521 0.2305 0.4326 0.088 Uiso 1 1 calc R
C21 C 0.20606(10) 0.2861(3) 0.36985(14) 0.0737(10) Uani 1 1 d .
H21A H 0.2212 0.3373 0.3472 0.088 Uiso 1 1 calc R
H21B H 0.1846 0.2465 0.3422 0.088 Uiso 1 1 calc R
C22 C 0.16945(10) 0.4646(3) 0.38093(15) 0.0775(10) Uani 1 1 d .
H22A H 0.1500 0.4369 0.3469 0.093 Uiso 1 1 calc R
H22B H 0.1882 0.5197 0.3668 0.093 Uiso 1 1 calc R
C23 C 0.14922(10) 0.5315(3) 0.42247(16) 0.0757(10) Uani 1 1 d .
H23A H 0.1690 0.5563 0.4567 0.091 Uiso 1 1 calc R
H23B H 0.1375 0.6069 0.4033 0.091 Uiso 1 1 calc R
C24 C 0.10628(10) 0.5226(3) 0.49304(15) 0.0734(10) Uani 1 1 d .
H24A H 0.0812 0.4872 0.4990 0.088 Uiso 1 1 calc R
H24B H 0.1016 0.6099 0.4833 0.088 Uiso 1 1 calc R
C25 C 0.13521(11) 0.5137(3) 0.54896(15) 0.0762(10) Uani 1 1 d .
H25A H 0.1608 0.5467 0.5437 0.091 Uiso 1 1 calc R
H25B H 0.1260 0.5621 0.5795 0.091 Uiso 1 1 calc R
C26 C 0.16322(9) 0.3773(4) 0.62263(13) 0.0725(10) Uani 1 1 d .
H26A H 0.1521 0.4275 0.6507 0.087 Uiso 1 1 calc R
H26B H 0.1899 0.4077 0.6217 0.087 Uiso 1 1 calc R
C27 C 0.16521(10) 0.2464(4) 0.64154(14) 0.0816(11) Uani 1 1 d .
H27A H 0.1814 0.2395 0.6811 0.098 Uiso 1 1 calc R
H27B H 0.1386 0.2167 0.6432 0.098 Uiso 1 1 calc R
C28 C 0.18890(11) 0.0502(4) 0.62178(16) 0.0900(12) Uani 1 1 d .
H28A H 0.1639 0.0123 0.6267 0.108 Uiso 1 1 calc R
H28B H 0.2067 0.0507 0.6602 0.108 Uiso 1 1 calc R
C29 C 0.20698(10) -0.0244(3) 0.57906(17) 0.0802(11) Uani 1 1 d .
H29A H 0.2320 0.0142 0.5748 0.096 Uiso 1 1 calc R
H29B H 0.2131 -0.1068 0.5956 0.096 Uiso 1 1 calc R
C30 C 0.14884(11) -0.1194(3) 0.5225(2) 0.1098(16) Uani 1 1 d .
H30A H 0.1382 -0.1010 0.5579 0.132 Uiso 1 1 calc R
H30B H 0.1585 -0.2045 0.5257 0.132 Uiso 1 1 calc R
C31 C 0.11644(12) -0.1100(3) 0.4706(3) 0.135(2) Uani 1 1 d .
H31A H 0.1268 -0.1265 0.4348 0.162 Uiso 1 1 calc R
H31B H 0.0962 -0.1720 0.4735 0.162 Uiso 1 1 calc R
C32 C 0.06857(13) 0.0197(4) 0.4180(2) 0.131(2) Uani 1 1 d .
H32A H 0.0495 -0.0473 0.4182 0.157 Uiso 1 1 calc R
H32B H 0.0794 0.0123 0.3819 0.157 Uiso 1 1 calc R
C33 C 0.04851(11) 0.1360(4) 0.4178(2) 0.1196(17) Uani 1 1 d .
H33A H 0.0259 0.1383 0.3850 0.144 Uiso 1 1 calc R
H33B H 0.0385 0.1454 0.4545 0.144 Uiso 1 1 calc R
C34 C 0.05548(10) 0.3491(3) 0.40571(17) 0.0856(11) Uani 1 1 d .
H34A H 0.0455 0.3693 0.4415 0.103 Uiso 1 1 calc R
H34B H 0.0330 0.3466 0.3727 0.103 Uiso 1 1 calc R
C35 C 0.08406(10) 0.4452(3) 0.39473(15) 0.0753(10) Uani 1 1 d .
H35A H 0.0701 0.5241 0.3876 0.090 Uiso 1 1 calc R
H35B H 0.0938 0.4236 0.3589 0.090 Uiso 1 1 calc R
H10 H 0.1645(7) 0.231(2) 0.1868(11) 0.046(8) Uiso 1 1 d .
H15 H 0.2058(6) 0.5147(19) 0.2496(9) 0.026(6) Uiso 1 1 d .
H4 H 0.1358(6) 0.5959(19) 0.2475(9) 0.029(6) Uiso 1 1 d .
H7B H 0.0455(7) 0.204(2) 0.2617(12) 0.044(7) Uiso 1 1 d .
H1 H 0.0189(7) 0.750(2) 0.2956(10) 0.041(7) Uiso 1 1 d .
H12 H 0.2848(7) 0.265(2) 0.1622(12) 0.050(8) Uiso 1 1 d .
H3 H 0.1320(8) 0.802(2) 0.2809(12) 0.054(9) Uiso 1 1 d .
H7A H 0.0196(8) 0.214(2) 0.1928(13) 0.069(9) Uiso 1 1 d .
H13 H 0.3121(8) 0.458(2) 0.2005(11) 0.052(8) Uiso 1 1 d .
H16C H 0.0989(10) 0.225(3) 0.1215(13) 0.071(11) Uiso 1 1 d .
H14 H 0.2690(7) 0.583(3) 0.2466(12) 0.061(9) Uiso 1 1 d .
H17C H 0.1260(11) 0.086(3) 0.2129(15) 0.096(12) Uiso 1 1 d .
H17B H 0.1109(8) 0.122(3) 0.2722(15) 0.071(11) Uiso 1 1 d .
H2 H 0.0723(7) 0.876(3) 0.3023(11) 0.054(8) Uiso 1 1 d .
H16B H 0.0615(9) 0.146(3) 0.1192(14) 0.087(11) Uiso 1 1 d .
H16A H 0.0610(11) 0.296(4) 0.1167(17) 0.107(15) Uiso 1 1 d .
H17A H 0.0815(10) 0.043(3) 0.2182(15) 0.095(11) Uiso 1 1 d .

loop_
_atom_site_aniso_label
_atom_site_aniso_U_11
_atom_site_aniso_U_22
_atom_site_aniso_U_33
_atom_site_aniso_U_23
_atom_site_aniso_U_13
_atom_site_aniso_U_12
Ni1 0.0332(3) 0.0392(3) 0.0484(3) 0.000 0.0138(2) 0.000
N1 0.0407(13) 0.0331(13) 0.0418(13) -0.0012(10) 0.0126(10) 0.0008(10)
N2 0.0363(13) 0.0363(13) 0.0502(14) -0.0025(10) 0.0135(10) -0.0034(10)
N3 0.0327(13) 0.0430(13) 0.0386(13) 0.0042(10) 0.0091(10) -0.0005(10)
N4 0.0419(14) 0.0462(14) 0.0586(16) -0.0036(11) 0.0182(11) 0.0015(11)
C1 0.0463(18) 0.0462(19) 0.0522(19) -0.0038(14) 0.0185(14) 0.0028(15)
C2 0.062(2) 0.0399(19) 0.061(2) -0.0096(15) 0.0176(16) -0.0042(16)
C3 0.050(2) 0.046(2) 0.062(2) -0.0048(16) 0.0139(15) -0.0153(17)
C4 0.0361(17) 0.050(2) 0.0392(17) 0.0025(14) 0.0095(13) -0.0020(14)
C5 0.0328(15) 0.0393(16) 0.0333(15) 0.0041(12) 0.0071(11) -0.0020(12)
C6 0.0345(15) 0.0367(16) 0.0353(15) 0.0034(12) 0.0099(11) -0.0021(12)
C7 0.0412(17) 0.0352(18) 0.076(2) -0.0034(17) 0.0210(16) -0.0008(13)
C8 0.0374(15) 0.0391(16) 0.060(2) -0.0026(14) 0.0161(13) 0.0008(13)
C9 0.0366(15) 0.0374(16) 0.0365(16) 0.0016(12) 0.0099(11) -0.0006(12)
C10 0.0360(16) 0.0416(18) 0.0460(17) -0.0029(14) 0.0118(12) 0.0001(14)
C11 0.0384(16) 0.0379(16) 0.0361(16) 0.0041(13) 0.0086(12) 0.0059(13)
C12 0.0413(19) 0.059(2) 0.063(2) 0.0010(17) 0.0183(15) 0.0078(17)
C13 0.0325(17) 0.060(2) 0.064(2) 0.0102(17) 0.0100(15) -0.0006(15)
C14 0.0405(17) 0.0470(19) 0.0429(17) 0.0077(15) -0.0025(13) -0.0015(15)
C15 0.0392(17) 0.0417(18) 0.0338(16) 0.0036(13) 0.0074(12) 0.0065(14)
C16 0.059(2) 0.079(3) 0.070(3) -0.024(2) 0.019(2) -0.015(2)
C17 0.054(2) 0.045(2) 0.121(4) 0.011(2) 0.032(2) 0.0045(18)
K1 0.0539(4) 0.0393(4) 0.0383(4) 0.0011(3) 0.0071(3) -0.0007(3)
O1 0.0600(13) 0.0613(14) 0.0713(15) -0.0053(11) 0.0211(11) 0.0061(11)
O2 0.0760(14) 0.0635(14) 0.0406(12) 0.0103(10) 0.0178(10) 0.0012(11)
O3 0.0665(13) 0.0682(15) 0.0383(12) -0.0109(10) 0.0035(10) 0.0031(11)
O4 0.0656(13) 0.0764(15) 0.0385(12) 0.0179(11) 0.0129(10) 0.0082(11)
O5 0.0719(15) 0.0444(14) 0.127(2) 0.0047(13) -0.0068(14) -0.0078(11)
O6 0.0682(14) 0.0644(15) 0.0888(18) 0.0059(12) -0.0095(12) -0.0023(13)
N5 0.0664(17) 0.0411(15) 0.090(2) 0.0159(14) 0.0068(16) 0.0033(13)
N6 0.0695(17) 0.0475(15) 0.0504(16) 0.0092(12) 0.0053(13) 0.0065(13)
C18 0.092(3) 0.049(2) 0.113(3) -0.002(2) 0.001(2) 0.018(2)
C19 0.065(2) 0.076(3) 0.093(3) -0.016(2) 0.0186(19) 0.017(2)
C20 0.067(2) 0.089(3) 0.072(2) -0.022(2) 0.0341(18) -0.009(2)
C21 0.084(2) 0.095(3) 0.048(2) 0.000(2) 0.0276(18) -0.007(2)
C22 0.091(3) 0.075(2) 0.066(2) 0.034(2) 0.013(2) -0.002(2)
C23 0.096(3) 0.053(2) 0.078(3) 0.0205(19) 0.014(2) 0.0041(19)
C24 0.090(3) 0.048(2) 0.080(3) -0.0013(18) 0.012(2) 0.0192(18)
C25 0.100(3) 0.052(2) 0.077(3) -0.0192(18) 0.020(2) 0.0047(19)
C26 0.069(2) 0.107(3) 0.040(2) -0.021(2) 0.0066(16) 0.015(2)
C27 0.072(2) 0.146(4) 0.0282(18) 0.005(2) 0.0135(15) 0.026(2)
C28 0.097(3) 0.109(3) 0.063(3) 0.044(2) 0.015(2) 0.016(2)
C29 0.081(2) 0.063(2) 0.093(3) 0.040(2) 0.008(2) 0.0217(19)
C30 0.081(3) 0.049(2) 0.191(5) 0.050(3) 0.003(3) -0.007(2)
C31 0.090(3) 0.042(2) 0.253(6) -0.003(3) -0.020(4) -0.016(2)
C32 0.105(3) 0.080(3) 0.179(5) -0.018(3) -0.044(3) -0.025(3)
C33 0.072(3) 0.086(3) 0.177(5) 0.028(3) -0.037(3) -0.019(3)
C34 0.075(2) 0.083(3) 0.087(3) 0.013(2) -0.017(2) 0.010(2)
C35 0.084(2) 0.070(2) 0.064(2) 0.0193(18) -0.0052(19) 0.015(2)

loop_
_atom_type_symbol
_atom_type_description
_atom_type_scat_dispersion_real
_atom_type_scat_dispersion_imag
_atom_type_scat_source
C C 0.0033 0.0016 'International Tables Vol C Tables 4.2.6.8 and 6.1.1.4'
H H 0.0000 0.0000 'International Tables Vol C Tables 4.2.6.8 and 6.1.1.4'
N N 0.0061 0.0033 'International Tables Vol C Tables 4.2.6.8 and 6.1.1.4'
O O 0.0106 0.0060 'International Tables Vol C Tables 4.2.6.8 and 6.1.1.4'
K K 0.2009 0.2494 'International Tables Vol C Tables 4.2.6.8 and 6.1.1.4'
Ni Ni 0.3393 1.1124 'International Tables Vol C Tables 4.2.6.8 and 6.1.1.4'

loop_
_geom_angle_atom_site_label_1
_geom_angle_atom_site_label_2
_geom_angle_atom_site_label_3
_geom_angle
_geom_angle_site_symmetry_1
_geom_angle_site_symmetry_3
N2 Ni1 N2 105.53(12) 2 .
N2 Ni1 N1 154.40(8) 2 .
N2 Ni1 N1 81.88(9) . .
N2 Ni1 N1 81.88(9) 2 2
N2 Ni1 N1 154.40(8) . 2
N1 Ni1 N1 102.13(12) . 2
C1 N1 C5 115.8(2) . .
C1 N1 Ni1 128.90(18) . .
C5 N1 Ni1 114.90(16) . .
C6 N2 C7 106.4(2) . .
C6 N2 Ni1 116.36(16) . .
C7 N2 Ni1 135.63(17) . .
C9 N3 C10 125.3(2) . .
C12 N4 C11 117.7(2) . .
C2 C1 N1 124.7(3) . .
C1 C2 C3 119.4(3) . .
C4 C3 C2 118.3(3) . .
C5 C4 C3 120.2(3) . .
C4 C5 N1 121.5(2) . .
C4 C5 C6 126.3(2) . .
N1 C5 C6 112.2(2) . .
N2 C6 C5 114.2(2) . .
N2 C6 C9 114.4(2) . .
C5 C6 C9 131.4(2) . .
N2 C7 C8 106.9(2) . .
C9 C8 C16 109.4(2) . .
C9 C8 C17 115.7(2) . .
C16 C8 C17 111.2(3) . .
C9 C8 C7 100.9(2) . .
C16 C8 C7 109.8(3) . .
C17 C8 C7 109.3(3) . .
N3 C9 C6 123.1(2) . .
N3 C9 C8 130.4(2) . .
C6 C9 C8 106.21(19) . .
N3 C10 C11 121.4(3) . .
N4 C11 C10 117.3(2) . .
N4 C11 C15 119.6(2) . .
C10 C11 C15 123.2(2) . .
N4 C12 C13 125.6(3) . .
C12 C13 C14 117.3(3) . .
C15 C14 C13 119.3(3) . .
C14 C15 C11 120.5(3) . .
O1 K1 O3 141.63(6) . .
O1 K1 O4 100.32(6) . .
O3 K1 O4 59.80(6) . .
O1 K1 O5 96.20(7) . .
O3 K1 O5 117.10(7) . .
O4 K1 O5 96.22(7) . .
O1 K1 O6 117.43(7) . .
O3 K1 O6 96.51(6) . .
O4 K1 O6 136.16(7) . .
O5 K1 O6 60.15(7) . .
O1 K1 O2 60.82(7) . .
O3 K1 O2 99.94(7) . .
O4 K1 O2 121.83(6) . .
O5 K1 O2 137.19(7) . .
O6 K1 O2 96.86(6) . .
O1 K1 N6 120.29(7) . .
O3 K1 N6 60.49(7) . .
O4 K1 N6 119.37(7) . .
O5 K1 N6 119.34(7) . .
O6 K1 N6 60.26(7) . .
O2 K1 N6 60.62(7) . .
O1 K1 N5 60.06(7) . .
O3 K1 N5 119.56(8) . .
O4 K1 N5 60.78(7) . .
O5 K1 N5 60.12(7) . .
O6 K1 N5 119.23(7) . .
O2 K1 N5 119.81(7) . .
N6 K1 N5 179.45(7) . .
C19 O1 C20 112.1(2) . .
C19 O1 K1 119.62(19) . .
C20 O1 K1 115.59(17) . .
C21 O2 C22 111.6(2) . .
C21 O2 K1 110.48(18) . .
C22 O2 K1 117.80(18) . .
C26 O3 C25 110.3(2) . .
C26 O3 K1 117.47(17) . .
C25 O3 K1 118.19(17) . .
C27 O4 C28 112.1(3) . .
C27 O4 K1 114.94(17) . .
C28 O4 K1 119.11(19) . .
C31 O5 C32 112.1(3) . .
C31 O5 K1 118.1(2) . .
C32 O5 K1 112.3(2) . .
C34 O6 C33 113.0(3) . .
C34 O6 K1 119.44(18) . .
C33 O6 K1 115.33(19) . .
C30 N5 C18 110.9(3) . .
C30 N5 C29 110.8(3) . .
C18 N5 C29 109.4(3) . .
C30 N5 K1 108.62(18) . .
C18 N5 K1 109.22(19) . .
C29 N5 K1 107.82(18) . .
C24 N6 C23 110.5(2) . .
C24 N6 C35 110.8(3) . .
C23 N6 C35 109.8(3) . .
C24 N6 K1 108.66(17) . .
C23 N6 K1 108.25(17) . .
C35 N6 K1 108.73(17) . .
N5 C18 C19 114.6(3) . .
O1 C19 C18 109.0(3) . .
O1 C20 C21 110.1(3) . .
O2 C21 C20 109.7(3) . .
O2 C22 C23 109.8(3) . .
N6 C23 C22 114.7(3) . .
N6 C24 C25 114.9(3) . .
O3 C25 C24 108.9(2) . .
O3 C26 C27 109.6(3) . .
O4 C27 C26 110.5(3) . .
O4 C28 C29 110.6(3) . .
N5 C29 C28 114.6(3) . .
N5 C30 C31 114.1(3) . .
O5 C31 C30 110.6(3) . .
O5 C32 C33 112.0(3) . .
O6 C33 C32 110.3(4) . .
O6 C34 C35 109.6(3) . .
C34 C35 N6 114.2(3) . .

loop_
_geom_bond_atom_site_label_1
_geom_bond_atom_site_label_2
_geom_bond_distance
_geom_bond_site_symmetry_2
Ni1 N2 1.909(2) 2
Ni1 N2 1.909(2) .
Ni1 N1 1.930(2) .
Ni1 N1 1.930(2) 2
N1 C1 1.359(3) .
N1 C5 1.395(3) .
N2 C6 1.353(3) .
N2 C7 1.475(3) .
N3 C9 1.325(3) .
N3 C10 1.336(3) .
N4 C12 1.337(3) .
N4 C11 1.368(3) .
C1 C2 1.354(4) .
C2 C3 1.400(4) .
C3 C4 1.373(4) .
C4 C5 1.397(3) .
C5 C6 1.430(3) .
C6 C9 1.429(3) .
C7 C8 1.551(4) .
C8 C9 1.534(3) .
C8 C16 1.523(5) .
C8 C17 1.529(4) .
C10 C11 1.419(3) .
C11 C15 1.419(3) .
C12 C13 1.368(4) .
C13 C14 1.394(4) .
C14 C15 1.367(4) .
K1 O1 2.790(2) .
K1 O3 2.799(2) .
K1 O4 2.8132(19) .
K1 O5 2.820(2) .
K1 O6 2.811(2) .
K1 O2 2.842(2) .
K1 N6 2.983(2) .
K1 N5 3.001(3) .
O1 C19 1.413(4) .
O1 C20 1.431(4) .
O2 C21 1.415(4) .
O2 C22 1.428(3) .
O3 C26 1.408(3) .
O3 C25 1.426(4) .
O4 C27 1.430(4) .
O4 C28 1.411(4) .
O5 C31 1.398(4) .
O5 C32 1.411(4) .
O6 C34 1.411(4) .
O6 C33 1.404(4) .
N5 C30 1.458(4) .
N5 C18 1.477(4) .
N5 C29 1.468(4) .
N6 C24 1.457(4) .
N6 C23 1.469(4) .
N6 C35 1.471(4) .
C18 C19 1.487(5) .
C20 C21 1.478(4) .
C22 C23 1.480(5) .
C24 C25 1.480(4) .
C26 C27 1.484(5) .
C28 C29 1.501(5) .
C30 C31 1.480(5) .
C32 C33 1.439(5) .
C34 C35 1.489(4) .

loop_
_platon_squeeze_void_nr
_platon_squeeze_void_average_x
_platon_squeeze_void_average_y
_platon_squeeze_void_average_z
_platon_squeeze_void_volume
_platon_squeeze_void_count_electrons
_platon_squeeze_void_content
1 0.000 -0.126 0.232 671 143 ' '
2 0.500 0.029 0.457 671 143 ' '
